data_4025582
loop_
_publ_author_name
'Steven M. Raders'
'John G. Verkade'

_publ_section_title
;
 An Electron-Rich Proazaphosphatrane for Isocyanate Trimerization to
 Isocyanurates
;
_journal_name_full 'Journal of Organic Chemistry'
_journal_page_first 5308
_journal_page_last 5311
_journal_paper_doi 10.1021/jo9023396
_journal_volume 75
_journal_year 2010
_chemical_formula_sum 'C30 H39 N4 O3 P'
_chemical_formula_weight 534.62
_chemical_name_systematic
;

 ?

;
_space_group_IT_number 198
_symmetry_cell_setting cubic
_symmetry_space_group_name_Hall 'P 2ac 2ab 3'
_symmetry_space_group_name_H-M 'P 21 3'
_atom_sites_solution_hydrogens geom
_atom_sites_solution_primary direct
_atom_sites_solution_secondary difmap
_audit_creation_method SHELXL-97
_cell_angle_alpha 90.00
_cell_angle_beta 90.00
_cell_angle_gamma 90.00
_cell_formula_units_Z 8
_cell_length_a 18.1117(11)
_cell_length_b 18.1117(11)
_cell_length_c 18.1117(11)
_cell_measurement_reflns_used 1007
_cell_measurement_temperature 173(2)
_cell_measurement_theta_max 22.80
_cell_measurement_theta_min 2.51
_cell_volume 5941.2(6)
_computing_cell_refinement 'Bruker SMART'
_computing_data_collection 'Bruker SMART'
_computing_data_reduction 'Bruker SAINT'
_computing_molecular_graphics 'Bruker SHELXTL'
_computing_publication_material 'Bruker SHELXTL'
_computing_structure_refinement 'SHELXL-97 (Sheldrick, 1997)'
_computing_structure_solution 'SHELXS-97 (Sheldrick, 1990)'
_diffrn_ambient_temperature 173(2)
_diffrn_measured_fraction_theta_full 0.996
_diffrn_measured_fraction_theta_max 0.996
_diffrn_measurement_device_type 'CCD area detector'
_diffrn_measurement_method 'phi and omega scans'
_diffrn_radiation_monochromator graphite
_diffrn_radiation_source 'fine-focus sealed tube'
_diffrn_radiation_type MoK\a
_diffrn_radiation_wavelength 0.71073
_diffrn_reflns_av_R_equivalents 0.0746
_diffrn_reflns_av_sigmaI/netI 0.0419
_diffrn_reflns_limit_h_max 24
_diffrn_reflns_limit_h_min -24
_diffrn_reflns_limit_k_max 24
_diffrn_reflns_limit_k_min -24
_diffrn_reflns_limit_l_max 23
_diffrn_reflns_limit_l_min -23
_diffrn_reflns_number 53616
_diffrn_reflns_theta_full 28.25
_diffrn_reflns_theta_max 28.25
_diffrn_reflns_theta_min 1.12
_exptl_absorpt_coefficient_mu 0.129
_exptl_absorpt_correction_T_max 1
_exptl_absorpt_correction_T_min 0.77
_exptl_absorpt_correction_type multi-scan
_exptl_crystal_colour colorless
_exptl_crystal_density_diffrn 1.195
_exptl_crystal_density_meas ?
_exptl_crystal_density_method 'not measured'
_exptl_crystal_description block
_exptl_crystal_F_000 2288
_exptl_crystal_size_max 0.52
_exptl_crystal_size_mid 0.48
_exptl_crystal_size_min 0.32
_refine_diff_density_max 0.475
_refine_diff_density_min -0.186
_refine_diff_density_rms 0.051
_refine_ls_abs_structure_details 'Flack H D (1983), Acta Cryst. A39, 876-881'
_refine_ls_abs_structure_Flack 0.12(14)
_refine_ls_extinction_method none
_refine_ls_goodness_of_fit_ref 1.113
_refine_ls_hydrogen_treatment constr
_refine_ls_matrix_type full
_refine_ls_number_parameters 245
_refine_ls_number_reflns 4889
_refine_ls_number_restraints 0
_refine_ls_restrained_S_all 1.113
_refine_ls_R_factor_all 0.0646
_refine_ls_R_factor_gt 0.0428
_refine_ls_shift/su_max 0.000
_refine_ls_shift/su_mean 0.000
_refine_ls_structure_factor_coef Fsqd
_refine_ls_weighting_details 'calc w=1/[\s^2^(Fo^2^)+(0.0696P)^2^+0.5410P] where P=(Fo^2^+2Fc^2^)/3'
_refine_ls_weighting_scheme calc
_refine_ls_wR_factor_gt 0.1047
_refine_ls_wR_factor_ref 0.1236
_reflns_number_gt 4142
_reflns_number_total 4889
_reflns_threshold_expression >2sigma(I)
_cod_data_source_file jo9023396_si_002.cif
_cod_data_source_block ver127
_cod_depositor_comments
;
The following automatic conversions were performed:

'_symmetry_cell_setting' value 'Cubic' changed to 'cubic' according
to the built-in table from CIF Core dictionary named 'cif_core.dic'
version 2.4.1 from 2010-06-29.

Automatic conversion script
Id: cif_fix_values 1646 2011-03-28 12:23:43Z adriana 

The following automatic conversions were performed:

'_exptl_crystal_density_meas' value 'none' was changed to '?' - the
value is perceived as not measured.

Automatic conversion script
Id: cif_fix_values 3008 2015-01-20 13:52:24Z robertas 
;
_cod_database_code 4025582

loop_
_symmetry_equiv_pos_as_xyz
'x, y, z'
'-x+1/2, -y, z+1/2'
'-x, y+1/2, -z+1/2'
'x+1/2, -y+1/2, -z'
'z, x, y'
'z+1/2, -x+1/2, -y'
'-z+1/2, -x, y+1/2'
'-z, x+1/2, -y+1/2'
'y, z, x'
'-y, z+1/2, -x+1/2'
'y+1/2, -z+1/2, -x'
'-y+1/2, -z, x+1/2'

loop_
_atom_site_label
_atom_site_type_symbol
_atom_site_fract_x
_atom_site_fract_y
_atom_site_fract_z
_atom_site_U_iso_or_equiv
_atom_site_adp_type
_atom_site_occupancy
_atom_site_symmetry_multiplicity
_atom_site_calc_flag
_atom_site_refinement_flags
_atom_site_disorder_assembly
_atom_site_disorder_group
P1 P 0.97695(4) -0.02305(4) -0.02305(4) 0.0306(2) Uani 1 3 d S . .
P2 P 0.73705(4) 0.76295(4) 0.23705(4) 0.0338(3) Uani 1 3 d S . .
C1 C 0.80718(15) -0.09385(17) -0.09597(17) 0.0355(6) Uani 1 1 d . . .
H1A H 0.7646 -0.1275 -0.0894 0.059(11) Uiso 1 1 calc R . .
H1B H 0.7908 -0.0528 -0.1281 0.041(9) Uiso 1 1 calc R . .
C2 C 0.82745(15) -0.06201(15) -0.02097(16) 0.0338(6) Uani 1 1 d . . .
H2A H 0.7823 -0.0406 0.0012 0.030(8) Uiso 1 1 calc R . .
H2B H 0.8435 -0.1032 0.0112 0.054(10) Uiso 1 1 calc R . .
C3 C 0.86090(16) 0.07114(15) -0.01986(17) 0.0340(6) Uani 1 1 d . . .
H3A H 0.8229 0.0778 -0.0585 0.056(11) Uiso 1 1 calc R . .
H3B H 0.9033 0.1031 -0.0327 0.050(10) Uiso 1 1 calc R . .
C4 C 0.82912(16) 0.09643(15) 0.05418(17) 0.0325(6) Uani 1 1 d . . .
C5 C 0.84819(19) 0.06281(17) 0.11986(18) 0.0421(7) Uani 1 1 d . . .
H5 H 0.8822 0.0229 0.1191 0.067(12) Uiso 1 1 calc R . .
C6 C 0.81921(19) 0.08552(18) 0.18697(19) 0.0451(7) Uani 1 1 d . . .
H6 H 0.8338 0.0622 0.2316 0.058(11) Uiso 1 1 calc R . .
C7 C 0.76897(19) 0.1424(2) 0.18772(19) 0.0476(8) Uani 1 1 d . . .
H7 H 0.7470 0.1571 0.2330 0.063(11) Uiso 1 1 calc R . .
C8 C 0.7502(2) 0.17824(19) 0.1234(2) 0.0508(8) Uani 1 1 d . . .
H8 H 0.7169 0.2187 0.1250 0.062(11) Uiso 1 1 calc R . .
C9 C 0.77936(17) 0.15604(17) 0.05690(19) 0.0409(7) Uani 1 1 d . . .
C10 C 0.7119(4) 0.2461(4) -0.0105(3) 0.117(3) Uani 1 1 d . . .
H10A H 0.6682 0.2313 0.0179 0.26(6) Uiso 1 1 calc R . .
H10B H 0.6974 0.2569 -0.0615 0.15(3) Uiso 1 1 calc R . .
H10C H 0.7336 0.2904 0.0117 0.066(13) Uiso 1 1 calc R . .
C11 C 0.67028(17) 0.93225(16) 0.15952(18) 0.0384(6) Uani 1 1 d . . .
H11A H 0.6389 0.9766 0.1658 0.046 Uiso 1 1 calc R . .
H11B H 0.7103 0.9455 0.1247 0.046 Uiso 1 1 calc R . .
C12 C 0.70519(16) 0.91420(16) 0.23373(18) 0.0364(6) Uani 1 1 d . . .
H12A H 0.7296 0.9594 0.2525 0.044 Uiso 1 1 calc R . .
H12B H 0.6651 0.9016 0.2687 0.044 Uiso 1 1 calc R . .
C13 C 0.83667(16) 0.87468(17) 0.23144(18) 0.0379(6) Uani 1 1 d . . .
H13A H 0.8446 0.9067 0.1879 0.046 Uiso 1 1 calc R . .
H13B H 0.8663 0.8293 0.2242 0.046 Uiso 1 1 calc R . .
C14 C 0.86491(16) 0.91466(17) 0.29977(17) 0.0367(6) Uani 1 1 d . . .
C15 C 0.82730(18) 0.9117(2) 0.36548(18) 0.0429(7) Uani 1 1 d . . .
H15 H 0.7847 0.8814 0.3694 0.052 Uiso 1 1 calc R . .
C16 C 0.8506(2) 0.9525(2) 0.42704(19) 0.0515(8) Uani 1 1 d . . .
H16 H 0.8237 0.9500 0.4720 0.062 Uiso 1 1 calc R . .
C17 C 0.9120(2) 0.9957(2) 0.4221(2) 0.0564(9) Uani 1 1 d . . .
H17 H 0.9268 1.0252 0.4629 0.068 Uiso 1 1 calc R . .
C18 C 0.9534(2) 0.9965(2) 0.3565(2) 0.0588(10) Uani 1 1 d . . .
H18 H 0.9976 1.0247 0.3535 0.071 Uiso 1 1 calc R . .
C19 C 0.92953(18) 0.95592(19) 0.29620(18) 0.0439(8) Uani 1 1 d . . .
C20 C 1.0368(3) 0.9885(4) 0.2240(4) 0.111(3) Uani 1 1 d . . .
H20A H 1.0321 1.0413 0.2344 0.166 Uiso 1 1 calc R . .
H20B H 1.0561 0.9816 0.1739 0.166 Uiso 1 1 calc R . .
H20C H 1.0706 0.9660 0.2597 0.166 Uiso 1 1 calc R . .
N1 N 0.88515(13) -0.00546(12) -0.02020(14) 0.0337(5) Uani 1 1 d . . .
N2 N 0.86572(14) -0.13428(14) -0.13428(14) 0.0339(9) Uani 1 3 d S . .
N3 N 0.75899(13) 0.85446(13) 0.23481(14) 0.0355(5) Uani 1 1 d . . .
N4 N 0.62546(15) 0.87454(15) 0.12546(15) 0.0360(9) Uani 1 3 d S . .
O1 O 0.76409(15) 0.18845(14) -0.00990(14) 0.0546(6) Uani 1 1 d . . .
O2 O 0.96604(14) 0.95420(16) 0.22969(15) 0.0599(7) Uani 1 1 d . . .

loop_
_atom_site_aniso_label
_atom_site_aniso_U_11
_atom_site_aniso_U_22
_atom_site_aniso_U_33
_atom_site_aniso_U_23
_atom_site_aniso_U_13
_atom_site_aniso_U_12
P1 0.0306(2) 0.0306(2) 0.0306(2) 0.0023(3) 0.0023(3) 0.0023(3)
P2 0.0338(3) 0.0338(3) 0.0338(3) -0.0051(3) 0.0051(3) -0.0051(3)
C1 0.0308(13) 0.0357(15) 0.0400(15) 0.0054(12) 0.0042(12) 0.0002(11)
C2 0.0294(13) 0.0318(13) 0.0401(15) 0.0032(12) 0.0107(11) 0.0031(10)
C3 0.0423(15) 0.0260(12) 0.0338(14) 0.0026(11) 0.0088(12) 0.0066(11)
C4 0.0326(14) 0.0275(13) 0.0373(14) -0.0021(10) 0.0046(11) 0.0007(10)
C5 0.0482(18) 0.0360(15) 0.0422(16) -0.0018(12) 0.0038(14) 0.0034(13)
C6 0.053(2) 0.0420(17) 0.0397(17) -0.0052(14) 0.0046(14) -0.0047(14)
C7 0.0476(18) 0.0513(18) 0.0438(17) -0.0205(15) 0.0054(14) -0.0053(15)
C8 0.0458(19) 0.052(2) 0.055(2) -0.0181(15) 0.0039(15) 0.0150(15)
C9 0.0364(16) 0.0380(16) 0.0482(17) -0.0083(13) -0.0016(13) 0.0075(12)
C10 0.164(7) 0.112(5) 0.075(3) -0.011(3) -0.017(4) 0.105(5)
C11 0.0373(15) 0.0302(14) 0.0477(18) -0.0046(12) 0.0044(12) -0.0042(11)
C12 0.0340(13) 0.0328(14) 0.0426(16) -0.0139(12) 0.0040(12) -0.0059(11)
C13 0.0298(13) 0.0437(16) 0.0403(15) -0.0097(13) 0.0061(12) -0.0101(12)
C14 0.0322(14) 0.0359(15) 0.0420(15) -0.0011(12) -0.0011(12) 0.0013(11)
C15 0.0378(16) 0.0498(17) 0.0412(16) -0.0011(14) -0.0026(13) -0.0007(13)
C16 0.051(2) 0.067(2) 0.0361(17) -0.0042(15) -0.0075(14) 0.0061(16)
C17 0.058(2) 0.063(2) 0.048(2) -0.0079(17) -0.0197(16) -0.0021(17)
C18 0.052(2) 0.068(2) 0.057(2) 0.0020(18) -0.0164(17) -0.0200(17)
C19 0.0415(16) 0.0462(18) 0.0441(17) -0.0024(14) -0.0036(13) -0.0088(14)
C20 0.078(3) 0.135(5) 0.119(5) -0.055(4) 0.045(3) -0.066(4)
N1 0.0374(12) 0.0260(11) 0.0377(12) 0.0031(9) 0.0046(10) 0.0062(9)
N2 0.0339(9) 0.0339(9) 0.0339(9) 0.0042(10) 0.0042(10) 0.0042(10)
N3 0.0295(11) 0.0350(11) 0.0420(13) -0.0103(10) 0.0035(10) -0.0047(10)
N4 0.0360(9) 0.0360(9) 0.0360(9) -0.0075(11) 0.0075(11) -0.0075(11)
O1 0.0607(15) 0.0526(14) 0.0505(14) -0.0021(11) -0.0055(12) 0.0265(12)
O2 0.0500(14) 0.0722(17) 0.0575(15) -0.0091(13) 0.0094(12) -0.0303(12)

loop_
_atom_type_symbol
_atom_type_description
_atom_type_scat_dispersion_real
_atom_type_scat_dispersion_imag
_atom_type_scat_source
C C 0.0033 0.0016 'International Tables Vol C Tables 4.2.6.8 and 6.1.1.4'
H H 0.0000 0.0000 'International Tables Vol C Tables 4.2.6.8 and 6.1.1.4'
N N 0.0061 0.0033 'International Tables Vol C Tables 4.2.6.8 and 6.1.1.4'
O O 0.0106 0.0060 'International Tables Vol C Tables 4.2.6.8 and 6.1.1.4'
P P 0.1023 0.0942 'International Tables Vol C Tables 4.2.6.8 and 6.1.1.4'

loop_
_geom_angle_atom_site_label_1
_geom_angle_atom_site_label_2
_geom_angle_atom_site_label_3
_geom_angle
_geom_angle_site_symmetry_1
_geom_angle_site_symmetry_3
_geom_angle_publ_flag
N1 P1 N1 102.06(11) . 9_654 ?
N1 P1 N1 102.06(11) . 5_645 ?
N1 P1 N1 102.06(11) 9_654 5_645 ?
N3 P2 N3 102.07(11) . 6_566 ?
N3 P2 N3 102.07(11) . 12_664 ?
N3 P2 N3 102.07(11) 6_566 12_664 ?
N2 C1 C2 116.0(3) . . ?
N2 C1 H1A 108.3 . . ?
C2 C1 H1A 108.3 . . ?
N2 C1 H1B 108.3 . . ?
C2 C1 H1B 108.3 . . ?
H1A C1 H1B 107.4 . . ?
N1 C2 C1 116.5(2) . . ?
N1 C2 H2A 108.2 . . ?
C1 C2 H2A 108.2 . . ?
N1 C2 H2B 108.2 . . ?
C1 C2 H2B 108.2 . . ?
H2A C2 H2B 107.3 . . ?
N1 C3 C4 113.8(2) . . ?
N1 C3 H3A 108.8 . . ?
C4 C3 H3A 108.8 . . ?
N1 C3 H3B 108.8 . . ?
C4 C3 H3B 108.8 . . ?
H3A C3 H3B 107.7 . . ?
C5 C4 C9 117.9(3) . . ?
C5 C4 C3 122.0(3) . . ?
C9 C4 C3 120.1(3) . . ?
C4 C5 C6 122.0(3) . . ?
C4 C5 H5 119.0 . . ?
C6 C5 H5 119.0 . . ?
C7 C6 C5 118.8(3) . . ?
C7 C6 H6 120.6 . . ?
C5 C6 H6 120.6 . . ?
C6 C7 C8 120.6(3) . . ?
C6 C7 H7 119.7 . . ?
C8 C7 H7 119.7 . . ?
C9 C8 C7 120.6(3) . . ?
C9 C8 H8 119.7 . . ?
C7 C8 H8 119.7 . . ?
O1 C9 C8 124.7(3) . . ?
O1 C9 C4 115.2(3) . . ?
C8 C9 C4 120.0(3) . . ?
O1 C10 H10A 109.5 . . ?
O1 C10 H10B 109.5 . . ?
H10A C10 H10B 109.5 . . ?
O1 C10 H10C 109.5 . . ?
H10A C10 H10C 109.5 . . ?
H10B C10 H10C 109.5 . . ?
N4 C11 C12 116.8(3) . . ?
N4 C11 H11A 108.1 . . ?
C12 C11 H11A 108.1 . . ?
N4 C11 H11B 108.1 . . ?
C12 C11 H11B 108.1 . . ?
H11A C11 H11B 107.3 . . ?
N3 C12 C11 116.7(3) . . ?
N3 C12 H12A 108.1 . . ?
C11 C12 H12A 108.1 . . ?
N3 C12 H12B 108.1 . . ?
C11 C12 H12B 108.1 . . ?
H12A C12 H12B 107.3 . . ?
N3 C13 C14 114.2(2) . . ?
N3 C13 H13A 108.7 . . ?
C14 C13 H13A 108.7 . . ?
N3 C13 H13B 108.7 . . ?
C14 C13 H13B 108.7 . . ?
H13A C13 H13B 107.6 . . ?
C15 C14 C19 118.6(3) . . ?
C15 C14 C13 121.3(3) . . ?
C19 C14 C13 120.1(3) . . ?
C14 C15 C16 121.3(3) . . ?
C14 C15 H15 119.4 . . ?
C16 C15 H15 119.4 . . ?
C17 C16 C15 119.8(3) . . ?
C17 C16 H16 120.1 . . ?
C15 C16 H16 120.1 . . ?
C16 C17 C18 119.8(3) . . ?
C16 C17 H17 120.1 . . ?
C18 C17 H17 120.1 . . ?
C19 C18 C17 119.6(3) . . ?
C19 C18 H18 120.2 . . ?
C17 C18 H18 120.2 . . ?
O2 C19 C18 123.5(3) . . ?
O2 C19 C14 115.7(3) . . ?
C18 C19 C14 120.8(3) . . ?
O2 C20 H20A 109.5 . . ?
O2 C20 H20B 109.5 . . ?
H20A C20 H20B 109.5 . . ?
O2 C20 H20C 109.5 . . ?
H20A C20 H20C 109.5 . . ?
H20B C20 H20C 109.5 . . ?
C3 N1 C2 116.9(2) . . ?
C3 N1 P1 118.41(19) . . ?
C2 N1 P1 124.68(18) . . ?
C1 N2 C1 117.95(10) . 9_654 ?
C1 N2 C1 117.96(10) . 5_645 ?
C1 N2 C1 117.96(10) 9_654 5_645 ?
C13 N3 C12 117.3(2) . . ?
C13 N3 P2 118.1(2) . . ?
C12 N3 P2 124.52(18) . . ?
C11 N4 C11 117.75(11) 6_566 . ?
C11 N4 C11 117.75(11) 6_566 12_664 ?
C11 N4 C11 117.74(11) . 12_664 ?
C9 O1 C10 117.3(3) . . ?
C19 O2 C20 119.0(3) . . ?

loop_
_geom_bond_atom_site_label_1
_geom_bond_atom_site_label_2
_geom_bond_distance
_geom_bond_site_symmetry_2
_geom_bond_publ_flag
P1 N1 1.694(2) . ?
P1 N1 1.694(2) 9_654 ?
P1 N1 1.694(2) 5_645 ?
P2 N3 1.705(2) . ?
P2 N3 1.705(2) 6_566 ?
P2 N3 1.705(2) 12_664 ?
C1 N2 1.464(3) . ?
C1 C2 1.521(4) . ?
C1 H1A 0.9900 . ?
C1 H1B 0.9900 . ?
C2 N1 1.463(4) . ?
C2 H2A 0.9900 . ?
C2 H2B 0.9900 . ?
C3 N1 1.455(3) . ?
C3 C4 1.529(4) . ?
C3 H3A 0.9900 . ?
C3 H3B 0.9900 . ?
C4 C5 1.380(4) . ?
C4 C9 1.407(4) . ?
C5 C6 1.386(5) . ?
C5 H5 0.9500 . ?
C6 C7 1.374(5) . ?
C6 H6 0.9500 . ?
C7 C8 1.376(5) . ?
C7 H7 0.9500 . ?
C8 C9 1.375(5) . ?
C8 H8 0.9500 . ?
C9 O1 1.373(4) . ?
C10 O1 1.409(4) . ?
C10 H10A 0.9800 . ?
C10 H10B 0.9800 . ?
C10 H10C 0.9800 . ?
C11 N4 1.460(3) . ?
C11 C12 1.521(5) . ?
C11 H11A 0.9900 . ?
C11 H11B 0.9900 . ?
C12 N3 1.456(4) . ?
C12 H12A 0.9900 . ?
C12 H12B 0.9900 . ?
C13 N3 1.455(4) . ?
C13 C14 1.522(4) . ?
C13 H13A 0.9900 . ?
C13 H13B 0.9900 . ?
C14 C15 1.372(5) . ?
C14 C19 1.390(4) . ?
C15 C16 1.403(5) . ?
C15 H15 0.9500 . ?
C16 C17 1.363(6) . ?
C16 H16 0.9500 . ?
C17 C18 1.405(6) . ?
C17 H17 0.9500 . ?
C18 C19 1.386(5) . ?
C18 H18 0.9500 . ?
C19 O2 1.375(4) . ?
C20 O2 1.427(5) . ?
C20 H20A 0.9800 . ?
C20 H20B 0.9800 . ?
C20 H20C 0.9800 . ?
N2 C1 1.464(3) 9_654 ?
N2 C1 1.464(3) 5_645 ?
N4 C11 1.460(3) 6_566 ?
N4 C11 1.460(3) 12_664 ?
